data_7051538
loop_
_publ_author_name
'Stefanowicz, Piotr'
'Jaremko, \/Lukasz'
'Jaremko, Mariusz'
'Lis, Tadeusz'

_publ_section_title
;
 Crystal-state studies on p-toluenesulfonates of N-oxyimides---a
 possible structural basis of serine proteases inhibition
;
_journal_issue 2
_journal_name_full 'New Journal of Chemistry'
_journal_page_first 258
_journal_paper_doi 10.1039/b513741a
_journal_volume 30
_journal_year 2006
_chemical_absolute_configuration ad
_chemical_formula_moiety 'C14 H16 N2 O7 S'
_chemical_formula_sum 'C14 H16 N2 O7 S'
_chemical_formula_weight 356.35
_chemical_melting_point 411.0(10)
_chemical_name_systematic
;
?
;
_space_group_IT_number 19
_symmetry_cell_setting orthorhombic
_symmetry_Int_Tables_number 19
_symmetry_space_group_name_Hall 'P 2ac 2ab'
_symmetry_space_group_name_H-M 'P 21 21 21'
_atom_sites_solution_hydrogens geom
_atom_sites_solution_primary direct
_atom_sites_solution_secondary difmap
_audit_creation_method SHELXL-97
_cell_angle_alpha 90.00
_cell_angle_beta 90.00
_cell_angle_gamma 90.00
_cell_formula_units_Z 4
_cell_length_a 7.764(2)
_cell_length_b 10.265(3)
_cell_length_c 19.787(4)
_cell_measurement_reflns_used 14733
_cell_measurement_temperature 100(2)
_cell_measurement_theta_max 30.00
_cell_measurement_theta_min 4.47
_cell_volume 1577.0(7)
_computing_cell_refinement 'CrysAlisRED (Oxford Diffraction, 2003)'
_computing_data_collection 'CrysAlisCCD (Oxford Diffraction, 2003)'
_computing_data_reduction CrysAlisRED
_computing_molecular_graphics
;
ORTEPIII (Burnett & Johnson, 1996), ORTEP-3 for Windows (Farrugia,
1997) and PLATON (Spek, 2003)
;
_computing_publication_material SHELXL97
_computing_structure_refinement 'SHELXL97 (Sheldrick, 1997)'
_computing_structure_solution 'SHELXS97 (Sheldrick, 1997)'
_diffrn_ambient_temperature 100(2)
_diffrn_measured_fraction_theta_full 0.995
_diffrn_measured_fraction_theta_max 0.995
_diffrn_measurement_device_type 'Oxford Xcalibur PX \k geometry'
_diffrn_measurement_method '\w and \f'
_diffrn_radiation_monochromator graphite
_diffrn_radiation_source 'fine-focus sealed tube'
_diffrn_radiation_type MoK\a
_diffrn_radiation_wavelength 0.71073
_diffrn_reflns_av_R_equivalents 0.0785
_diffrn_reflns_av_sigmaI/netI 0.0534
_diffrn_reflns_limit_h_max 10
_diffrn_reflns_limit_h_min -10
_diffrn_reflns_limit_k_max 14
_diffrn_reflns_limit_k_min -14
_diffrn_reflns_limit_l_max 27
_diffrn_reflns_limit_l_min -27
_diffrn_reflns_number 29265
_diffrn_reflns_theta_full 30.00
_diffrn_reflns_theta_max 30.00
_diffrn_reflns_theta_min 4.47
_diffrn_standards_decay_% 0
_diffrn_standards_interval_count 0
_diffrn_standards_interval_time 0
_diffrn_standards_number 0
_exptl_absorpt_coefficient_mu 0.246
_exptl_absorpt_correction_type none
_exptl_crystal_colour colourless
_exptl_crystal_density_diffrn 1.501
_exptl_crystal_density_meas ?
_exptl_crystal_density_method .
_exptl_crystal_description block
_exptl_crystal_F_000 744
_exptl_crystal_size_max 0.25
_exptl_crystal_size_mid 0.2
_exptl_crystal_size_min 0.05
_refine_diff_density_max 0.325
_refine_diff_density_min -0.383
_refine_diff_density_rms 0.054
_refine_ls_abs_structure_details 'Flack H D (1983), Acta Cryst. A39, 876-881'
_refine_ls_abs_structure_Flack 0.00(7)
_refine_ls_extinction_method none
_refine_ls_goodness_of_fit_ref 1.048
_refine_ls_hydrogen_treatment mixed
_refine_ls_matrix_type full
_refine_ls_number_parameters 250
_refine_ls_number_reflns 4579
_refine_ls_number_restraints 0
_refine_ls_restrained_S_all 1.048
_refine_ls_R_factor_all 0.0524
_refine_ls_R_factor_gt 0.0422
_refine_ls_shift/su_max 0.004
_refine_ls_shift/su_mean 0.000
_refine_ls_structure_factor_coef Fsqd
_refine_ls_weighting_details 'calc w=1/[\s^2^(Fo^2^)+(0.0410P)^2^] where P=(Fo^2^+2Fc^2^)/3'
_refine_ls_weighting_scheme calc
_refine_ls_wR_factor_gt 0.0824
_refine_ls_wR_factor_ref 0.0858
_reflns_number_gt 4096
_reflns_number_total 4579
_reflns_threshold_expression >2sigma(I)
_cod_data_source_file b513741a.txt
_cod_data_source_block compound_III
_cod_depositor_comments
;
The following automatic conversions were performed:
'_symmetry_cell_setting' value 'Orthorhombic' changed to 'orthorhombic'
according to '/home/adriana/struct/CIF-dictionaries/cif_core.dic'
dictionary named 'cif_core.dic' version 2.4.1 from 2010-06-29.

Automatic conversion script
Id: cif_fix_enum 1555 2011-01-17 13:19:09Z saulius 

The following automatic conversions were performed:

'_chemical_melting_point' value '410-412K' was changed to '411.0(10)'
- the average value was taken and precision was estimated.

Automatic conversion script
Id: cif_fix_values 1569 2011-02-09 13:29:24Z adriana 
;
_cod_database_code 7051538

loop_
_symmetry_equiv_pos_as_xyz
'x, y, z'
'-x+1/2, -y, z+1/2'
'-x, y+1/2, -z+1/2'
'x+1/2, -y+1/2, -z'

loop_
_atom_site_label
_atom_site_type_symbol
_atom_site_fract_x
_atom_site_fract_y
_atom_site_fract_z
_atom_site_U_iso_or_equiv
_atom_site_adp_type
_atom_site_occupancy
_atom_site_symmetry_multiplicity
_atom_site_calc_flag
_atom_site_refinement_flags
_atom_site_disorder_assembly
_atom_site_disorder_group
S S 0.97694(6) 0.45399(4) 0.76647(2) 0.01614(10) Uani 1 1 d . . .
O1 O 1.17558(15) 0.48113(11) 0.73871(7) 0.0175(3) Uani 1 1 d . . .
O2 O 0.91795(16) 0.33598(12) 0.73675(7) 0.0196(3) Uani 1 1 d . . .
O3 O 0.89830(16) 0.57602(12) 0.75224(7) 0.0200(3) Uani 1 1 d . . .
O4 O 1.22591(17) 0.31429(13) 0.62921(7) 0.0203(3) Uani 1 1 d . . .
O5 O 1.42003(18) 0.42070(12) 0.83904(7) 0.0212(3) Uani 1 1 d . . .
O6 O 1.59723(16) 0.42770(11) 0.65832(6) 0.0173(3) Uani 1 1 d . . .
O7 O 1.76761(17) 0.31593(12) 0.58486(6) 0.0182(3) Uani 1 1 d . . .
N1 N 1.27521(19) 0.36802(14) 0.74088(8) 0.0152(3) Uani 1 1 d . . .
N2 N 1.5810(2) 0.20832(16) 0.64886(8) 0.0161(3) Uani 1 1 d . . .
H2N H 1.616(3) 0.142(2) 0.6334(11) 0.023(6) Uiso 1 1 d . . .
C1 C 1.3019(2) 0.29773(17) 0.68092(10) 0.0162(4) Uani 1 1 d . . .
C2 C 1.4443(2) 0.19910(17) 0.69784(10) 0.0158(4) Uani 1 1 d . . .
H2 H 1.397(3) 0.113(2) 0.6946(10) 0.019 Uiso 1 1 d . . .
C3 C 1.4964(2) 0.22935(17) 0.77096(10) 0.0164(4) Uani 1 1 d . . .
H3A H 1.458(3) 0.163(2) 0.7991(11) 0.020 Uiso 1 1 d . . .
H3B H 1.612(3) 0.245(2) 0.7760(11) 0.020 Uiso 1 1 d . . .
C4 C 1.4011(2) 0.35088(17) 0.79072(9) 0.0160(4) Uani 1 1 d . . .
C5 C 1.6469(2) 0.32614(18) 0.63293(9) 0.0146(4) Uani 1 1 d . . .
C6 C 1.8466(3) 0.43789(19) 0.56390(10) 0.0193(4) Uani 1 1 d . . .
H6A H 1.920(3) 0.466(2) 0.6010(11) 0.023 Uiso 1 1 d . . .
H6B H 1.756(3) 0.500(2) 0.5565(11) 0.023 Uiso 1 1 d . . .
C7 C 1.9459(3) 0.4089(2) 0.50026(10) 0.0241(4) Uani 1 1 d . . .
H7A H 1.9946 0.4899 0.4823 0.036 Uiso 1 1 calc R . .
H7B H 1.8685 0.3703 0.4667 0.036 Uiso 1 1 calc R . .
H7C H 2.0393 0.3477 0.5104 0.036 Uiso 1 1 calc R . .
C11 C 1.0092(2) 0.43203(17) 0.85303(9) 0.0168(4) Uani 1 1 d . . .
C21 C 1.0280(2) 0.54091(19) 0.89458(9) 0.0183(4) Uani 1 1 d . . .
H21 H 1.013(3) 0.623(2) 0.8759(10) 0.022 Uiso 1 1 d . . .
C31 C 1.0700(3) 0.52182(18) 0.96166(10) 0.0213(4) Uani 1 1 d . . .
H31 H 1.087(3) 0.596(2) 0.9916(11) 0.026 Uiso 1 1 d . . .
C41 C 1.0933(3) 0.39664(19) 0.98775(10) 0.0219(4) Uani 1 1 d . . .
C51 C 1.0714(3) 0.2902(2) 0.94505(11) 0.0244(5) Uani 1 1 d . . .
H51 H 1.078(3) 0.206(2) 0.9633(12) 0.029 Uiso 1 1 d . . .
C61 C 1.0298(3) 0.30620(18) 0.87767(10) 0.0214(4) Uani 1 1 d . . .
H61 H 1.016(3) 0.232(2) 0.8488(11) 0.026 Uiso 1 1 d . . .
C71 C 1.1417(3) 0.3766(2) 1.06090(10) 0.0308(5) Uani 1 1 d . . .
H711 H 1.1428 0.2832 1.0711 0.046 Uiso 1 1 calc R . .
H712 H 1.0574 0.4204 1.0899 0.046 Uiso 1 1 calc R . .
H713 H 1.2564 0.4133 1.0691 0.046 Uiso 1 1 calc R . .

loop_
_atom_site_aniso_label
_atom_site_aniso_U_11
_atom_site_aniso_U_22
_atom_site_aniso_U_33
_atom_site_aniso_U_23
_atom_site_aniso_U_13
_atom_site_aniso_U_12
S 0.01336(19) 0.0152(2) 0.0199(2) -0.00001(18) 0.00100(18) 0.00103(16)
O1 0.0137(6) 0.0146(6) 0.0242(7) 0.0026(5) 0.0035(5) 0.0015(4)
O2 0.0153(6) 0.0183(6) 0.0252(7) -0.0016(6) -0.0013(6) 0.0004(5)
O3 0.0175(6) 0.0162(7) 0.0263(8) -0.0003(5) 0.0010(5) 0.0042(5)
O4 0.0175(7) 0.0253(7) 0.0182(7) 0.0009(6) -0.0005(6) -0.0001(6)
O5 0.0224(7) 0.0194(7) 0.0220(7) -0.0031(6) -0.0017(6) -0.0014(5)
O6 0.0174(6) 0.0130(6) 0.0215(7) -0.0009(5) 0.0016(6) 0.0004(5)
O7 0.0183(7) 0.0157(6) 0.0206(7) 0.0003(5) 0.0056(6) -0.0011(5)
N1 0.0129(7) 0.0127(7) 0.0199(8) -0.0008(6) 0.0023(6) 0.0025(5)
N2 0.0163(8) 0.0126(8) 0.0195(8) -0.0030(6) 0.0036(7) 0.0007(6)
C1 0.0145(9) 0.0154(9) 0.0187(9) 0.0006(7) 0.0016(7) -0.0036(7)
C2 0.0139(9) 0.0119(8) 0.0216(9) -0.0011(7) 0.0021(8) -0.0001(7)
C3 0.0150(9) 0.0167(8) 0.0175(8) 0.0027(7) 0.0006(8) 0.0016(7)
C4 0.0131(9) 0.0166(9) 0.0182(9) 0.0028(7) 0.0039(7) -0.0042(7)
C5 0.0134(8) 0.0171(9) 0.0132(8) 0.0006(7) -0.0008(7) 0.0005(7)
C6 0.0199(9) 0.0162(10) 0.0219(10) 0.0017(8) 0.0041(8) -0.0020(8)
C7 0.0264(11) 0.0251(10) 0.0208(9) 0.0013(8) 0.0069(8) -0.0038(8)
C11 0.0139(9) 0.0176(9) 0.0190(8) 0.0009(7) 0.0043(7) -0.0013(7)
C21 0.0178(9) 0.0127(8) 0.0245(9) 0.0006(7) 0.0018(8) 0.0004(7)
C31 0.0211(10) 0.0187(10) 0.0240(10) -0.0053(8) 0.0043(8) 0.0009(7)
C41 0.0222(10) 0.0216(10) 0.0218(10) 0.0009(8) 0.0053(8) 0.0051(8)
C51 0.0341(12) 0.0149(9) 0.0242(10) 0.0038(8) 0.0075(9) 0.0030(8)
C61 0.0263(10) 0.0153(9) 0.0226(9) -0.0016(8) 0.0079(9) -0.0001(8)
C71 0.0385(13) 0.0318(12) 0.0222(11) -0.0006(9) 0.0026(9) 0.0110(10)

loop_
_atom_type_symbol
_atom_type_description
_atom_type_scat_dispersion_real
_atom_type_scat_dispersion_imag
_atom_type_scat_source
S S 0.1246 0.1234 'International Tables Vol C Tables 4.2.6.8 and 6.1.1.4'
O O 0.0106 0.0060 'International Tables Vol C Tables 4.2.6.8 and 6.1.1.4'
N N 0.0061 0.0033 'International Tables Vol C Tables 4.2.6.8 and 6.1.1.4'
H H 0.0000 0.0000 'International Tables Vol C Tables 4.2.6.8 and 6.1.1.4'
C C 0.0033 0.0016 'International Tables Vol C Tables 4.2.6.8 and 6.1.1.4'

loop_
_geom_angle_atom_site_label_1
_geom_angle_atom_site_label_2
_geom_angle_atom_site_label_3
_geom_angle
_geom_angle_site_symmetry_1
_geom_angle_site_symmetry_3
_geom_angle_publ_flag
O3 S O2 122.02(8) . . ?
O3 S O1 100.69(7) . . ?
O2 S O1 107.77(7) . . ?
O3 S C11 111.69(8) . . ?
O2 S C11 109.99(8) . . ?
O1 S C11 102.31(8) . . ?
N1 O1 S 111.41(10) . . ?
C5 O7 C6 115.48(14) . . ?
O1 N1 C4 120.87(14) . . ?
O1 N1 C1 118.90(15) . . ?
C4 N1 C1 115.34(15) . . ?
C5 N2 C2 119.67(15) . . ?
C5 N2 H2N 123.1(17) . . ?
C2 N2 H2N 117.2(17) . . ?
O4 C1 N1 125.34(17) . . ?
O4 C1 C2 129.54(17) . . ?
N1 C1 C2 105.11(16) . . ?
N2 C2 C3 115.29(15) . . ?
N2 C2 C1 109.90(15) . . ?
C3 C2 C1 105.18(15) . . ?
N2 C2 H2 107.4(13) . . ?
C3 C2 H2 110.5(12) . . ?
C1 C2 H2 108.4(13) . . ?
C4 C3 C2 106.49(15) . . ?
C4 C3 H3A 106.9(13) . . ?
C2 C3 H3A 109.4(13) . . ?
C4 C3 H3B 108.2(13) . . ?
C2 C3 H3B 113.3(14) . . ?
H3A C3 H3B 112(2) . . ?
O5 C4 N1 124.77(17) . . ?
O5 C4 C3 129.85(18) . . ?
N1 C4 C3 105.36(15) . . ?
O6 C5 O7 125.50(16) . . ?
O6 C5 N2 123.32(17) . . ?
O7 C5 N2 111.15(15) . . ?
O7 C6 C7 106.52(15) . . ?
O7 C6 H6A 106.8(13) . . ?
C7 C6 H6A 113.0(14) . . ?
O7 C6 H6B 107.7(14) . . ?
C7 C6 H6B 112.3(13) . . ?
H6A C6 H6B 110.1(18) . . ?
C6 C7 H7A 109.5 . . ?
C6 C7 H7B 109.5 . . ?
H7A C7 H7B 109.5 . . ?
C6 C7 H7C 109.5 . . ?
H7A C7 H7C 109.5 . . ?
H7B C7 H7C 109.5 . . ?
C61 C11 C21 121.71(17) . . ?
C61 C11 S 118.73(14) . . ?
C21 C11 S 119.33(13) . . ?
C31 C21 C11 118.53(18) . . ?
C31 C21 H21 122.8(13) . . ?
C11 C21 H21 118.7(13) . . ?
C21 C31 C41 121.10(18) . . ?
C21 C31 H31 120.2(13) . . ?
C41 C31 H31 118.6(13) . . ?
C51 C41 C31 118.81(19) . . ?
C51 C41 C71 120.40(18) . . ?
C31 C41 C71 120.79(18) . . ?
C61 C51 C41 121.44(19) . . ?
C61 C51 H51 119.6(14) . . ?
C41 C51 H51 118.8(14) . . ?
C51 C61 C11 118.40(18) . . ?
C51 C61 H61 120.5(13) . . ?
C11 C61 H61 121.1(13) . . ?
C41 C71 H711 109.5 . . ?
C41 C71 H712 109.5 . . ?
H711 C71 H712 109.5 . . ?
C41 C71 H713 109.5 . . ?
H711 C71 H713 109.5 . . ?
H712 C71 H713 109.5 . . ?

loop_
_geom_bond_atom_site_label_1
_geom_bond_atom_site_label_2
_geom_bond_distance
_geom_bond_site_symmetry_2
_geom_bond_publ_flag
S O3 1.4217(13) . ?
S O2 1.4223(14) . ?
S O1 1.6607(14) . ?
S C11 1.7455(19) . ?
O1 N1 1.3957(18) . ?
O4 C1 1.193(2) . ?
O5 C4 1.204(2) . ?
O6 C5 1.220(2) . ?
O7 C5 1.339(2) . ?
O7 C6 1.455(2) . ?
N1 C4 1.399(2) . ?
N1 C1 1.404(2) . ?
N2 C5 1.351(2) . ?
N2 C2 1.440(2) . ?
N2 H2N 0.79(2) . ?
C1 C2 1.536(3) . ?
C2 C3 1.534(3) . ?
C2 H2 0.96(2) . ?
C3 C4 1.502(3) . ?
C3 H3A 0.93(2) . ?
C3 H3B 0.92(2) . ?
C6 C7 1.506(3) . ?
C6 H6A 0.97(2) . ?
C6 H6B 0.96(2) . ?
C7 H7A 0.9800 . ?
C7 H7B 0.9800 . ?
C7 H7C 0.9800 . ?
C11 C61 1.390(3) . ?
C11 C21 1.395(3) . ?
C21 C31 1.381(3) . ?
C21 H21 0.93(2) . ?
C31 C41 1.397(3) . ?
C31 H31 0.98(2) . ?
C41 C51 1.391(3) . ?
C41 C71 1.509(3) . ?
C51 C61 1.382(3) . ?
C51 H51 0.94(2) . ?
C61 H61 0.96(2) . ?
C71 H711 0.9800 . ?
C71 H712 0.9800 . ?
C71 H713 0.9800 . ?

loop_
_geom_hbond_atom_site_label_D
_geom_hbond_atom_site_label_H
_geom_hbond_atom_site_label_A
_geom_hbond_distance_DH
_geom_hbond_distance_HA
_geom_hbond_distance_DA
_geom_hbond_angle_DHA
_geom_hbond_site_symmetry_A
N2 H2N O5 0.79(2) 2.35(2) 2.962(2) 134(2) 3_846
C2 H2 O3 0.96(2) 2.55(2) 3.106(2) 117.1(15) 3_746
C2 H2 O5 0.96(2) 2.52(2) 3.132(2) 121.5(16) 3_846
C3 H3A O6 0.93(2) 2.59(2) 3.475(2) 158.3(17) 3_846
C71 H712 O6 0.98 2.39 3.345(3) 165.3 2_765

loop_
_geom_torsion_atom_site_label_1
_geom_torsion_atom_site_label_2
_geom_torsion_atom_site_label_3
_geom_torsion_atom_site_label_4
_geom_torsion
_geom_torsion_site_symmetry_1
_geom_torsion_site_symmetry_2
_geom_torsion_site_symmetry_3
_geom_torsion_site_symmetry_4
_geom_torsion_publ_flag
O3 S O1 N1 -173.68(11) . . . . ?
O2 S O1 N1 -44.84(13) . . . . ?
C11 S O1 N1 71.09(13) . . . . ?
S O1 N1 C4 -105.01(15) . . . . ?
S O1 N1 C1 100.88(15) . . . . ?
O1 N1 C1 O4 -12.0(3) . . . . ?
C4 N1 C1 O4 -167.53(17) . . . . ?
O1 N1 C1 C2 168.37(13) . . . . ?
C4 N1 C1 C2 12.86(19) . . . . ?
C5 N2 C2 C3 -69.7(2) . . . . ?
C5 N2 C2 C1 48.9(2) . . . . ?
O4 C1 C2 N2 52.7(3) . . . . ?
N1 C1 C2 N2 -127.68(15) . . . . ?
O4 C1 C2 C3 177.42(19) . . . . ?
N1 C1 C2 C3 -2.99(18) . . . . ?
N2 C2 C3 C4 114.70(17) . . . . ?
C1 C2 C3 C4 -6.52(18) . . . . ?
O1 N1 C4 O5 9.4(3) . . . . ?
C1 N1 C4 O5 164.36(17) . . . . ?
O1 N1 C4 C3 -172.12(14) . . . . ?
C1 N1 C4 C3 -17.1(2) . . . . ?
C2 C3 C4 O5 -167.94(19) . . . . ?
C2 C3 C4 N1 13.67(18) . . . . ?
C6 O7 C5 O6 1.9(3) . . . . ?
C6 O7 C5 N2 179.84(15) . . . . ?
C2 N2 C5 O6 0.4(3) . . . . ?
C2 N2 C5 O7 -177.63(15) . . . . ?
C5 O7 C6 C7 -167.53(16) . . . . ?
O3 S C11 C61 158.89(15) . . . . ?
O2 S C11 C61 20.13(18) . . . . ?
O1 S C11 C61 -94.18(16) . . . . ?
O3 S C11 C21 -26.47(18) . . . . ?
O2 S C11 C21 -165.23(14) . . . . ?
O1 S C11 C21 80.46(16) . . . . ?
C61 C11 C21 C31 0.7(3) . . . . ?
S C11 C21 C31 -173.77(15) . . . . ?
C11 C21 C31 C41 0.0(3) . . . . ?
C21 C31 C41 C51 -0.8(3) . . . . ?
C21 C31 C41 C71 179.14(19) . . . . ?
C31 C41 C51 C61 0.9(3) . . . . ?
C71 C41 C51 C61 -179.0(2) . . . . ?
C41 C51 C61 C11 -0.3(3) . . . . ?
C21 C11 C61 C51 -0.5(3) . . . . ?
S C11 C61 C51 173.98(16) . . . . ?

loop_
_cod_related_entry_id
_cod_related_entry_database
_cod_related_entry_code
1 ChemSpider 9690735
